data_1549567
loop_
_publ_author_name
'Ruan, Wenqing'
'Leung, Tsz-Fai'
'Shi, Chuan'
'Lee, Ka Ho'
'Sung, Herman H. Y.'
'Williams, Ian D.'
'Lin, Zhenyang'
'Jia, Guochen'

_publ_section_title
;
 Facile synthesis of polycyclic metallaarynes.
;
_journal_issue 27
_journal_name_full 'Chemical science'
_journal_page_first 5994
_journal_page_last 5998
_journal_paper_doi 10.1039/c8sc02086h
_journal_volume 9
_journal_year 2018
_chemical_formula_moiety 'C52 H46 Cl2 Os P2 Si, 3(C H2 Cl2)'
_chemical_formula_sum 'C55 H52 Cl8 Os P2 Si'
_chemical_formula_weight 1276.79
_space_group_crystal_system monoclinic
_space_group_IT_number 11
_space_group_name_Hall '-P 2yb'
_space_group_name_H-M_alt 'P 1 21/m 1'
_symmetry_space_group_name_Hall '-P 2yb'
_symmetry_space_group_name_H-M 'P 1 21/m 1'
_atom_sites_solution_hydrogens geom
_atom_sites_solution_primary heavy
_audit_creation_date 2018-02-06
_audit_creation_method
;
Olex2 1.2
(compiled 2017.08.10 svn.r3458 for OlexSys, GUI svn.r5381)
;
_audit_update_record
;
2018-03-20 deposited with the CCDC.
2018-06-19 downloaded from the CCDC.
;
_cell_angle_alpha 90
_cell_angle_beta 102.8377(19)
_cell_angle_gamma 90
_cell_formula_units_Z 2
_cell_length_a 11.4227(2)
_cell_length_b 17.2735(3)
_cell_length_c 13.9125(3)
_cell_measurement_reflns_used 8846
_cell_measurement_temperature 100.01(10)
_cell_measurement_theta_max 75.3830
_cell_measurement_theta_min 4.1460
_cell_volume 2676.46(9)
_computing_cell_refinement 'CrysAlisPro 1.171.38.46 (Rigaku OD, 2015)'
_computing_data_collection 'CrysAlisPro 1.171.38.46 (Rigaku OD, 2015)'
_computing_data_reduction 'CrysAlisPro 1.171.38.46 (Rigaku OD, 2015)'
_computing_molecular_graphics 'Olex2 (Dolomanov et al., 2009)'
_computing_publication_material 'Olex2 (Dolomanov et al., 2009)'
_computing_structure_refinement 'ShelXL (Sheldrick, 2015)'
_computing_structure_solution 'ShelXS-1997 (Sheldrick, 2008)'
_diffrn_ambient_temperature 100.15
_diffrn_detector_area_resol_mean 10.3577
_diffrn_detector_type Atlas
_diffrn_measured_fraction_theta_full 0.997
_diffrn_measured_fraction_theta_max 0.997
_diffrn_measurement_details
;
List of Runs (angles in degrees, time in seconds):

  # Type    Start    End  Width  t~exp~   \w     \q     \k     \f   Frames
#--------------------------------------------------------------------------
  1  \w     34.00 137.00   1.00   20.00    --  110.57 -77.00 150.00  103
  2  \w    -69.00  33.00   1.00    5.00    --  -40.20  77.00   0.00  102
  3  \w      1.00  50.00   1.00    5.00    --   40.20 -99.00 120.00   49
  4  \w   -115.00 -14.00   1.00    5.00    --  -40.20 -37.00-120.00  101
  5  \w   -112.00 -11.00   1.00    5.00    --  -40.20 -57.00 150.00  101
  6  \w     56.00  82.00   1.00    5.00    --   40.20 -99.00 120.00   26
  7  \w     49.00 142.00   1.00   20.00    --  110.57 -77.00 -30.00   93
  8  \w     83.00 176.00   1.00   20.00    --  110.57  45.00  90.00   93
  9  \w     57.00 151.00   1.00   20.00    --  110.57 178.00-120.00   94
 10  \w     37.00 140.00   1.00   20.00    --  110.57 -30.00 120.00  103
 11  \w     35.00 115.00   1.00   20.00    --  110.57-111.00 -30.00   80
 12  \w     40.00 141.00   1.00   20.00    --  110.57 -30.00 -90.00  101
;
_diffrn_measurement_device 'kappa diffractometer'
_diffrn_measurement_device_type 'SuperNova, Dual, Cu at zero, Atlas'
_diffrn_measurement_method '\w scans'
_diffrn_radiation_type CuK\a
_diffrn_radiation_wavelength 1.54184
_diffrn_reflns_av_R_equivalents 0.0386
_diffrn_reflns_av_unetI/netI 0.0363
_diffrn_reflns_Laue_measured_fraction_full 0.997
_diffrn_reflns_Laue_measured_fraction_max 0.997
_diffrn_reflns_limit_h_max 10
_diffrn_reflns_limit_h_min -13
_diffrn_reflns_limit_k_max 20
_diffrn_reflns_limit_k_min -20
_diffrn_reflns_limit_l_max 16
_diffrn_reflns_limit_l_min -16
_diffrn_reflns_number 15170
_diffrn_reflns_point_group_measured_fraction_full 0.997
_diffrn_reflns_point_group_measured_fraction_max 0.997
_diffrn_reflns_theta_full 66.500
_diffrn_reflns_theta_max 67.498
_diffrn_reflns_theta_min 3.969
_exptl_absorpt_coefficient_mu 9.238
_exptl_absorpt_correction_T_max 1.00000
_exptl_absorpt_correction_T_min 0.65007
_exptl_absorpt_correction_type multi-scan
_exptl_absorpt_process_details
;
CrysAlisPro 1.171.38.46 (Rigaku Oxford Diffraction, 2015)
Empirical absorption correction using spherical harmonics,
 implemented in SCALE3 ABSPACK scaling algorithm.
;
_exptl_crystal_colour green
_exptl_crystal_colour_primary green
_exptl_crystal_density_diffrn 1.584
_exptl_crystal_description plate
_exptl_crystal_F_000 1276
_exptl_crystal_size_max 0.12
_exptl_crystal_size_mid 0.06
_exptl_crystal_size_min 0.02
_refine_diff_density_max 1.823
_refine_diff_density_min -1.299
_refine_diff_density_rms 0.107
_refine_ls_extinction_method none
_refine_ls_goodness_of_fit_ref 1.077
_refine_ls_hydrogen_treatment constr
_refine_ls_matrix_type full
_refine_ls_number_parameters 415
_refine_ls_number_reflns 4986
_refine_ls_number_restraints 42
_refine_ls_restrained_S_all 1.096
_refine_ls_R_factor_all 0.0466
_refine_ls_R_factor_gt 0.0424
_refine_ls_shift/su_max 0.018
_refine_ls_shift/su_mean 0.001
_refine_ls_structure_factor_coef Fsqd
_refine_ls_weighting_details 'w=1/[\s^2^(Fo^2^)+(0.0405P)^2^+10.4102P] where P=(Fo^2^+2Fc^2^)/3'
_refine_ls_weighting_scheme calc
_refine_ls_wR_factor_gt 0.1003
_refine_ls_wR_factor_ref 0.1023
_reflns_Friedel_coverage 0.000
_reflns_number_gt 4638
_reflns_number_total 4986
_reflns_threshold_expression 'I > 2\s(I)'
_cod_data_source_file c8sc02086h2.cif
_cod_data_source_block ruan35a
_cod_depositor_comments 'Adding full bibliography for 1549565--1549567.cif.'
_cod_database_code 1549567
_shelx_shelxl_version_number 2014/7
_shelx_space_group_comment
;
The symmetry employed for this shelxl refinement is uniquely defined
by the following loop, which should always be used as a source of
symmetry information in preference to the above space-group names.
They are only intended as comments.
;
_shelx_estimated_absorpt_t_max 0.837
_shelx_estimated_absorpt_t_min 0.404
_olex2_refinement_description
;
1. Fixed Uiso
 At 1.2 times of:
  All C(H) groups, All C(H,H) groups
 At 1.5 times of:
  All C(H,H,H) groups
2. Restrained distances
 Cl3S-C2S = Cl4S-C2S
 1.72 with sigma of 0.02
 C32A-C31A \\sim C33A-C32A \\sim C34A-C33A \\sim C34A-C35A \\sim C36A-C35A
\\sim C36A-C31A
 with sigma of 0.02
 C32-C31 \\sim C33-C32 \\sim C34-C33 \\sim C34-C35 \\sim C36-C35 \\sim C36-C31
 with sigma of 0.02
 Si1-C15 \\sim Si1-C14 \\sim Si1-C16
 with sigma of 0.02
 Cl3S-C2S \\sim Cl4S-C2S
 with sigma of 0.02
3. Uiso/Uaniso restraints and constraints
Uanis(Cl3S) \\sim Ueq: with sigma of 0.005 and sigma for terminal atoms of 0.002
4. Others
 Fixed Sof: Si1(0.5) C14(0.5) H14A(0.5) H14B(0.5) H14C(0.5) C15(0.5) H15A(0.5)
 H15B(0.5) H15C(0.5) C16(0.5) H16A(0.5) H16B(0.5) H16C(0.5) C31(0.5) C31A(0.5)
 C32(0.5) H32(0.5) C32A(0.5) H32A(0.5) C33(0.5) H33(0.5) C33A(0.5) H33A(0.5)
 C34(0.5) H34(0.5) C34A(0.5) H34A(0.5) C35(0.5) H35(0.5) C35A(0.5) H35A(0.5)
 C36(0.5) H36(0.5) C36A(0.5) H36A(0.5) Cl3S(0.5) Cl4S(0.5) C2S(0.5) H2SA(0.5)
 H2SB(0.5)
5.a Secondary CH2 refined with riding coordinates:
 C1S(H1SA,H1SB), C2S(H2SA,H2SB)
5.b Aromatic/amide H refined with riding coordinates:
 C5(H5), C6(H6), C7(H7), C10(H10), C11(H11), C12(H12), C13(H13), C22(H22),
 C23(H23), C24(H24), C25(H25), C26(H26), C32(H32), C32A(H32A), C33(H33),
 C33A(H33A), C34(H34), C34A(H34A), C35(H35), C35A(H35A), C36(H36), C36A(H36A),
 C42(H42), C43(H43), C44(H44), C45(H45), C46(H46)
5.c Idealised Me refined as rotating group:
 C14(H14A,H14B,H14C), C15(H15A,H15B,H15C), C16(H16A,H16B,H16C)
;
_olex2_submission_special_instructions 'No special instructions were received'
_oxdiff_exptl_absorpt_empirical_details
;
Empirical correction (ABSPACK) includes:
- Absorption correction using spherical harmonics
- Frame scaling
;

loop_
_space_group_symop_operation_xyz
'x, y, z'
'-x, y+1/2, -z'
'-x, -y, -z'
'x, -y-1/2, z'

loop_
_atom_site_label
_atom_site_type_symbol
_atom_site_fract_x
_atom_site_fract_y
_atom_site_fract_z
_atom_site_U_iso_or_equiv
_atom_site_adp_type
_atom_site_occupancy
_atom_site_site_symmetry_order
_atom_site_calc_flag
_atom_site_refinement_flags_posn
_atom_site_refinement_flags_adp
_atom_site_refinement_flags_occupancy
_atom_site_disorder_assembly
_atom_site_disorder_group
Os1 Os 0.71026(2) 0.2500 0.30718(2) 0.02547(11) Uani 1 2 d S T P A .
Cl1 Cl 0.76187(13) 0.2500 0.14429(10) 0.0280(3) Uani 1 2 d S T P . .
Cl2 Cl 0.92732(14) 0.2500 0.38122(12) 0.0431(5) Uani 1 2 d S T P . .
P1 P 0.71465(11) 0.11052(8) 0.30890(10) 0.0348(3) Uani 1 1 d . . . . .
Si1 Si 0.5193(2) 0.2368(5) 0.56896(19) 0.0366(19) Uani 0.5 1 d D . . . .
C1 C 0.6255(6) 0.2500 0.4012(5) 0.0317(16) Uani 1 2 d S T P . .
C2 C 0.5232(6) 0.2500 0.4335(5) 0.0357(17) Uani 1 2 d S T P A .
C3 C 0.4192(6) 0.2500 0.3525(5) 0.0272(14) Uani 1 2 d S T P . .
C4 C 0.4296(6) 0.2500 0.2507(5) 0.0254(13) Uani 1 2 d S T P A .
C5 C 0.5418(5) 0.2500 0.2261(5) 0.0216(12) Uani 1 2 d S T P . .
H5 H 0.5372 0.2500 0.1571 0.026 Uiso 1 2 calc RS T P A .
C6 C 0.3019(6) 0.2500 0.3718(6) 0.0344(16) Uani 1 2 d S T P A .
H6 H 0.2936 0.2500 0.4382 0.041 Uiso 1 2 calc RS T P . .
C7 C 0.2029(6) 0.2500 0.2991(6) 0.0382(17) Uani 1 2 d S T P . .
H7 H 0.1267 0.2500 0.3158 0.046 Uiso 1 2 calc RS T P A .
C8 C 0.2078(6) 0.2500 0.1982(6) 0.0330(16) Uani 1 2 d S T P A .
C9 C 0.3211(6) 0.2500 0.1731(5) 0.0278(14) Uani 1 2 d S T P . .
C10 C 0.1004(6) 0.2500 0.1235(7) 0.049(2) Uani 1 2 d S T P . .
H10 H 0.0250 0.2500 0.1415 0.059 Uiso 1 2 calc RS T P A .
C11 C 0.1042(6) 0.2500 0.0262(7) 0.045(2) Uani 1 2 d S T P A .
H11 H 0.0319 0.2500 -0.0232 0.054 Uiso 1 2 calc RS T P . .
C12 C 0.2146(7) 0.2500 -0.0003(6) 0.0396(18) Uani 1 2 d S T P . .
H12 H 0.2175 0.2500 -0.0680 0.047 Uiso 1 2 calc RS T P A .
C13 C 0.3204(6) 0.2500 0.0716(5) 0.0308(15) Uani 1 2 d S T P A .
H13 H 0.3949 0.2500 0.0518 0.037 Uiso 1 2 calc RS T P . .
C14 C 0.6730(10) 0.2160(9) 0.6424(7) 0.057(4) Uani 0.5 1 d D . . A -1
H14A H 0.7307 0.2505 0.6214 0.085 Uiso 0.5 1 calc GR . . A -1
H14B H 0.6938 0.1620 0.6320 0.085 Uiso 0.5 1 calc GR . . A -1
H14C H 0.6755 0.2244 0.7125 0.085 Uiso 0.5 1 calc GR . . A -1
C15 C 0.4214(15) 0.1565(11) 0.5938(18) 0.050(5) Uani 0.5 1 d D . . A -1
H15A H 0.4223 0.1550 0.6644 0.075 Uiso 0.5 1 calc GR . . A -1
H15B H 0.4512 0.1072 0.5738 0.075 Uiso 0.5 1 calc GR . . A -1
H15C H 0.3391 0.1651 0.5562 0.075 Uiso 0.5 1 calc GR . . A -1
C16 C 0.4708(14) 0.3323(10) 0.6079(16) 0.047(5) Uani 0.5 1 d D . . A -1
H16A H 0.5289 0.3720 0.5995 0.071 Uiso 0.5 1 calc GR . . A -1
H16B H 0.4664 0.3298 0.6774 0.071 Uiso 0.5 1 calc GR . . A -1
H16C H 0.3916 0.3453 0.5675 0.071 Uiso 0.5 1 calc GR . . A -1
C21 C 0.7834(5) 0.0594(4) 0.2203(4) 0.0432(14) Uani 1 1 d . . . . .
C22 C 0.8908(5) 0.0880(4) 0.2021(4) 0.0460(15) Uani 1 1 d . . . . .
H22 H 0.9236 0.1354 0.2308 0.055 Uiso 1 1 calc R . . . .
C23 C 0.9495(6) 0.0457(5) 0.1408(5) 0.065(2) Uani 1 1 d . . . . .
H23 H 1.0222 0.0648 0.1273 0.079 Uiso 1 1 calc R . . . .
C24 C 0.9024(8) -0.0234(5) 0.1000(5) 0.076(3) Uani 1 1 d . . . . .
H24 H 0.9434 -0.0522 0.0594 0.092 Uiso 1 1 calc R . . . .
C25 C 0.7967(8) -0.0508(5) 0.1179(6) 0.076(2) Uani 1 1 d . . . . .
H25 H 0.7645 -0.0983 0.0892 0.091 Uiso 1 1 calc R . . . .
C26 C 0.7370(7) -0.0101(4) 0.1769(6) 0.0609(18) Uani 1 1 d . . . . .
H26 H 0.6634 -0.0294 0.1883 0.073 Uiso 1 1 calc R . . . .
C31 C 0.787(2) 0.0527(10) 0.4122(16) 0.029(4) Uani 0.5 1 d D . . B 1
C31A C 0.7896(19) 0.0766(10) 0.4366(15) 0.027(4) Uani 0.5 1 d D . . B 2
C32 C 0.8276(15) 0.0900(10) 0.5010(12) 0.035(3) Uani 0.5 1 d D . . B 1
H32 H 0.8197 0.1447 0.5039 0.041 Uiso 0.5 1 calc R . . B 1
C32A C 0.8208(17) 0.1224(10) 0.5186(11) 0.039(4) Uani 0.5 1 d D . . B 2
H32A H 0.8024 0.1761 0.5133 0.047 Uiso 0.5 1 calc R . . B 2
C33 C 0.8798(13) 0.0495(9) 0.5867(11) 0.043(3) Uani 0.5 1 d D . . B 1
H33 H 0.9055 0.0762 0.6475 0.051 Uiso 0.5 1 calc R . . B 1
C33A C 0.8787(14) 0.0924(10) 0.6095(11) 0.053(4) Uani 0.5 1 d D . . B 2
H33A H 0.9012 0.1249 0.6657 0.064 Uiso 0.5 1 calc R . . B 2
C34 C 0.8937(13) -0.0299(9) 0.5820(11) 0.033(3) Uani 0.5 1 d D . . B 1
H34 H 0.9322 -0.0579 0.6391 0.040 Uiso 0.5 1 calc R . . B 1
C34A C 0.9025(13) 0.0145(10) 0.6160(11) 0.047(4) Uani 0.5 1 d D . . B 2
H34A H 0.9399 -0.0072 0.6779 0.056 Uiso 0.5 1 calc R . . B 2
C35 C 0.8514(12) -0.0685(9) 0.4942(9) 0.041(3) Uani 0.5 1 d D . . B 1
H35 H 0.8599 -0.1231 0.4910 0.049 Uiso 0.5 1 calc R . . B 1
C35A C 0.8734(13) -0.0329(11) 0.5346(11) 0.041(4) Uani 0.5 1 d D . . B 2
H35A H 0.8918 -0.0866 0.5399 0.049 Uiso 0.5 1 calc R . . B 2
C36 C 0.7968(12) -0.0276(8) 0.4112(9) 0.029(3) Uani 0.5 1 d D . . B 1
H36 H 0.7648 -0.0549 0.3519 0.035 Uiso 0.5 1 calc R . . B 1
C36A C 0.8172(11) -0.0012(8) 0.4452(10) 0.031(3) Uani 0.5 1 d D . . B 2
H36A H 0.7971 -0.0335 0.3887 0.037 Uiso 0.5 1 calc R . . B 2
C41 C 0.5609(5) 0.0740(3) 0.2865(5) 0.0407(13) Uani 1 1 d . . . . .
C42 C 0.4897(5) 0.0762(3) 0.1919(5) 0.0445(14) Uani 1 1 d . . . . .
H42 H 0.5232 0.0902 0.1377 0.053 Uiso 1 1 calc R . . . .
C43 C 0.3676(5) 0.0576(3) 0.1773(5) 0.0496(16) Uani 1 1 d . . . . .
H43 H 0.3184 0.0584 0.1125 0.060 Uiso 1 1 calc R . . . .
C44 C 0.3183(5) 0.0382(4) 0.2554(6) 0.0562(18) Uani 1 1 d . . . . .
H44 H 0.2352 0.0262 0.2446 0.067 Uiso 1 1 calc R . . . .
C45 C 0.3882(5) 0.0361(4) 0.3483(6) 0.0578(18) Uani 1 1 d . . . . .
H45 H 0.3536 0.0224 0.4021 0.069 Uiso 1 1 calc R . . . .
C46 C 0.5097(5) 0.0538(4) 0.3652(5) 0.0495(15) Uani 1 1 d . . . . .
H46 H 0.5579 0.0521 0.4303 0.059 Uiso 1 1 calc R . . . .
Cl1S Cl 0.5398(2) 0.14218(17) 0.9042(2) 0.1158(10) Uani 1 1 d . . . . .
Cl2S Cl 0.7874(3) 0.13535(19) 0.88008(18) 0.1120(10) Uani 1 1 d . . . . .
C1S C 0.6861(7) 0.1187(5) 0.9540(5) 0.067(2) Uani 1 1 d . . . . .
H1SA H 0.6897 0.0632 0.9718 0.081 Uiso 1 1 calc R . . . .
H1SB H 0.7127 0.1485 1.0159 0.081 Uiso 1 1 calc R . . . .
Cl3S Cl 0.2106(4) 0.2273(3) 0.7000(4) 0.0953(15) Uani 0.5 1 d D U . C -1
Cl4S Cl -0.0076(3) 0.2248(2) 0.7551(2) 0.0610(10) Uani 0.5 1 d D . . C -1
C2S C 0.0650(10) 0.2182(11) 0.6614(11) 0.085(6) Uani 0.5 1 d D . . C -1
H2SA H 0.0470 0.1674 0.6285 0.102 Uiso 0.5 1 calc R . . C -1
H2SB H 0.0349 0.2590 0.6122 0.102 Uiso 0.5 1 calc R . . C -1

loop_
_atom_site_aniso_label
_atom_site_aniso_U_11
_atom_site_aniso_U_22
_atom_site_aniso_U_33
_atom_site_aniso_U_23
_atom_site_aniso_U_13
_atom_site_aniso_U_12
Os1 0.01441(15) 0.04760(19) 0.01578(15) 0.000 0.00629(10) 0.000
Cl1 0.0207(7) 0.0482(9) 0.0171(7) 0.000 0.0085(5) 0.000
Cl2 0.0141(7) 0.0924(15) 0.0230(8) 0.000 0.0045(6) 0.000
P1 0.0220(6) 0.0492(8) 0.0338(7) 0.0176(6) 0.0077(5) 0.0100(5)
Si1 0.0339(12) 0.055(6) 0.0256(11) -0.0020(14) 0.0172(9) 0.0002(14)
C1 0.018(3) 0.058(5) 0.016(3) 0.000 -0.003(2) 0.000
C2 0.025(3) 0.059(5) 0.027(4) 0.000 0.014(3) 0.000
C3 0.020(3) 0.031(3) 0.034(4) 0.000 0.013(3) 0.000
C4 0.017(3) 0.026(3) 0.034(4) 0.000 0.008(3) 0.000
C5 0.022(3) 0.024(3) 0.020(3) 0.000 0.006(2) 0.000
C6 0.033(4) 0.035(4) 0.042(4) 0.000 0.022(3) 0.000
C7 0.020(3) 0.045(4) 0.054(5) 0.000 0.018(3) 0.000
C8 0.018(3) 0.031(4) 0.050(4) 0.000 0.009(3) 0.000
C9 0.024(3) 0.020(3) 0.040(4) 0.000 0.008(3) 0.000
C10 0.012(3) 0.064(6) 0.069(6) 0.000 0.003(3) 0.000
C11 0.017(3) 0.062(5) 0.051(5) 0.000 -0.007(3) 0.000
C12 0.033(4) 0.041(4) 0.040(4) 0.000 -0.003(3) 0.000
C13 0.020(3) 0.035(4) 0.035(4) 0.000 0.001(3) 0.000
C14 0.050(7) 0.106(11) 0.016(5) 0.021(5) 0.012(4) 0.015(6)
C15 0.051(12) 0.059(9) 0.053(11) 0.017(7) 0.037(10) -0.002(9)
C16 0.044(11) 0.070(11) 0.039(8) -0.011(7) 0.032(9) -0.007(8)
C21 0.042(3) 0.051(3) 0.036(3) 0.012(2) 0.007(2) 0.025(3)
C22 0.029(3) 0.076(4) 0.032(3) 0.007(3) 0.005(2) 0.023(3)
C23 0.046(4) 0.114(7) 0.036(3) 0.009(4) 0.009(3) 0.039(4)
C24 0.083(6) 0.096(6) 0.048(4) -0.006(4) 0.007(4) 0.061(5)
C25 0.088(6) 0.058(5) 0.081(6) -0.003(4) 0.015(5) 0.038(4)
C26 0.064(4) 0.046(4) 0.073(5) 0.016(3) 0.016(4) 0.026(3)
C31 0.021(6) 0.042(11) 0.029(11) -0.001(7) 0.018(7) 0.007(7)
C31A 0.019(6) 0.052(11) 0.015(10) 0.013(8) 0.012(7) 0.023(8)
C32 0.033(7) 0.047(10) 0.025(9) 0.005(8) 0.010(6) 0.007(8)
C32A 0.040(7) 0.051(10) 0.025(7) 0.007(7) 0.004(5) 0.021(8)
C33 0.041(8) 0.056(12) 0.029(9) 0.012(8) 0.003(6) -0.010(8)
C33A 0.057(9) 0.072(11) 0.028(7) 0.009(7) 0.003(6) 0.010(9)
C34 0.020(6) 0.053(9) 0.029(10) 0.023(9) 0.008(7) 0.016(6)
C34A 0.039(7) 0.066(13) 0.039(10) 0.026(8) 0.016(7) 0.016(8)
C35 0.033(7) 0.052(9) 0.042(9) 0.016(6) 0.016(6) 0.009(6)
C35A 0.024(8) 0.061(11) 0.039(12) 0.035(11) 0.011(9) 0.015(7)
C36 0.029(6) 0.035(7) 0.026(7) 0.003(5) 0.010(5) 0.006(5)
C36A 0.024(6) 0.035(9) 0.037(8) -0.002(7) 0.012(6) -0.001(6)
C41 0.029(3) 0.033(3) 0.059(4) 0.017(3) 0.009(2) 0.009(2)
C42 0.040(3) 0.028(3) 0.061(4) 0.005(3) 0.004(3) 0.003(2)
C43 0.041(3) 0.027(3) 0.074(4) -0.007(3) -0.004(3) 0.001(2)
C44 0.032(3) 0.041(3) 0.097(6) 0.006(3) 0.015(3) 0.003(2)
C45 0.030(3) 0.052(4) 0.096(6) 0.022(4) 0.024(3) 0.010(3)
C46 0.031(3) 0.051(3) 0.069(4) 0.024(3) 0.016(3) 0.013(2)
Cl1S 0.0866(17) 0.1044(19) 0.135(2) -0.0107(17) -0.0213(16) 0.0113(14)
Cl2S 0.126(2) 0.140(2) 0.0714(14) -0.0197(15) 0.0246(14) -0.0673(19)
C1S 0.088(5) 0.068(5) 0.039(4) -0.015(3) 0.000(3) 0.013(4)
Cl3S 0.0841(18) 0.102(3) 0.108(2) -0.0004(16) 0.0401(16) 0.0076(15)
Cl4S 0.0421(14) 0.088(3) 0.0534(16) 0.0128(14) 0.0111(12) -0.0002(13)
C2S 0.078(10) 0.116(16) 0.067(10) -0.016(9) 0.030(8) 0.009(9)

loop_
_atom_type_symbol
_atom_type_description
_atom_type_scat_dispersion_real
_atom_type_scat_dispersion_imag
_atom_type_scat_source
C C 0.0181 0.0091 'International Tables Vol C Tables 4.2.6.8 and 6.1.1.4'
H H 0.0000 0.0000 'International Tables Vol C Tables 4.2.6.8 and 6.1.1.4'
Cl Cl 0.3639 0.7018 'International Tables Vol C Tables 4.2.6.8 and 6.1.1.4'
Os Os -4.9801 6.2216 'International Tables Vol C Tables 4.2.6.8 and 6.1.1.4'
P P 0.2955 0.4335 'International Tables Vol C Tables 4.2.6.8 and 6.1.1.4'
Si Si 0.2541 0.3302 'International Tables Vol C Tables 4.2.6.8 and 6.1.1.4'

loop_
_geom_angle_atom_site_label_1
_geom_angle_atom_site_label_2
_geom_angle_atom_site_label_3
_geom_angle
_geom_angle_site_symmetry_1
_geom_angle_site_symmetry_3
Cl2 Os1 Cl1 87.73(5) . .
P1 Os1 Cl1 90.02(3) 4_565 .
P1 Os1 Cl1 90.02(3) . .
P1 Os1 Cl2 88.80(3) . .
P1 Os1 Cl2 88.80(3) 4_565 .
P1 Os1 P1 177.59(6) . 4_565
C1 Os1 Cl1 161.7(2) . .
C1 Os1 Cl2 110.6(2) . .
C1 Os1 P1 90.35(3) . 4_565
C1 Os1 P1 90.35(3) . .
C1 Os1 C5 78.7(3) . .
C5 Os1 Cl1 83.02(18) . .
C5 Os1 Cl2 170.75(18) . .
C5 Os1 P1 91.20(3) . .
C5 Os1 P1 91.20(3) . 4_565
C21 P1 Os1 119.2(2) . .
C21 P1 C31A 108.2(5) . .
C31 P1 Os1 124.7(5) . .
C31 P1 C21 94.6(5) . .
C31 P1 C41 101.6(7) . .
C31A P1 Os1 108.9(5) . .
C41 P1 Os1 109.07(17) . .
C41 P1 C21 105.0(3) . .
C41 P1 C31A 105.7(7) . .
Si1 Si1 C2 83.2(2) 4_565 .
Si1 Si1 C14 101.2(5) 4_565 .
Si1 Si1 C15 138.2(7) 4_565 .
Si1 Si1 C16 27.5(7) 4_565 .
C14 Si1 C2 109.8(4) . .
C14 Si1 C15 106.6(8) . .
C15 Si1 C2 114.8(9) . .
C16 Si1 C2 104.9(8) . .
C16 Si1 C14 108.5(8) . .
C16 Si1 C15 112.1(6) . .
C2 C1 Os1 153.7(5) . .
Si1 C2 Si1 13.7(5) 4_565 .
C1 C2 Si1 122.9(5) . .
C1 C2 Si1 122.9(5) . 4_565
C1 C2 C3 111.5(6) . .
C3 C2 Si1 125.0(5) . 4_565
C3 C2 Si1 125.0(5) . .
C2 C3 C4 122.0(6) . .
C6 C3 C2 119.9(6) . .
C6 C3 C4 118.1(6) . .
C3 C4 C9 119.0(6) . .
C5 C4 C3 121.2(6) . .
C5 C4 C9 119.8(6) . .
C4 C5 Os1 132.9(5) . .
C7 C6 C3 122.0(7) . .
C6 C7 C8 122.4(6) . .
C7 C8 C10 120.5(7) . .
C9 C8 C7 118.9(7) . .
C9 C8 C10 120.5(8) . .
C8 C9 C4 119.6(7) . .
C13 C9 C4 123.9(6) . .
C13 C9 C8 116.4(6) . .
C11 C10 C8 120.9(7) . .
C10 C11 C12 119.6(7) . .
C13 C12 C11 120.3(8) . .
C12 C13 C9 122.1(7) . .
C22 C21 P1 118.5(5) . .
C26 C21 P1 121.9(5) . .
C26 C21 C22 119.4(6) . .
C21 C22 C23 118.9(7) . .
C24 C23 C22 120.4(7) . .
C25 C24 C23 120.2(7) . .
C24 C25 C26 120.4(8) . .
C25 C26 C21 120.6(8) . .
C32 C31 P1 117.4(11) . .
C32 C31 C36 117.6(17) . .
C36 C31 P1 124.8(13) . .
C32A C31A P1 125.9(11) . .
C32A C31A C36A 118.6(14) . .
C36A C31A P1 115.6(11) . .
C31 C32 C33 121.7(16) . .
C31A C32A C33A 121.7(15) . .
C34 C33 C32 119.1(13) . .
C34A C33A C32A 118.2(14) . .
C35 C34 C33 120.0(11) . .
C33A C34A C35A 121.4(13) . .
C36 C35 C34 119.8(12) . .
C34A C35A C36A 119.0(13) . .
C35 C36 C31 121.7(15) . .
C31A C36A C35A 121.1(14) . .
C42 C41 P1 119.4(5) . .
C42 C41 C46 119.5(5) . .
C46 C41 P1 120.5(5) . .
C41 C42 C43 119.1(6) . .
C44 C43 C42 120.8(6) . .
C45 C44 C43 120.1(6) . .
C44 C45 C46 120.6(7) . .
C45 C46 C41 119.9(6) . .
Cl1S C1S Cl2S 116.2(4) . .
Cl3S C2S Cl4S 112.1(9) . .

loop_
_geom_bond_atom_site_label_1
_geom_bond_atom_site_label_2
_geom_bond_distance
_geom_bond_site_symmetry_2
Os1 Cl1 2.4651(14) .
Os1 Cl2 2.4646(16) .
Os1 P1 2.4098(14) .
Os1 P1 2.4099(14) 4_565
Os1 C1 1.792(7) .
Os1 C5 2.003(6) .
P1 C21 1.829(6) .
P1 C31 1.79(3) .
P1 C31A 1.89(2) .
P1 C41 1.827(6) .
Si1 Si1 0.455(16) 4_565
Si1 C2 1.909(7) .
Si1 C14 1.861(10) .
Si1 C15 1.862(13) .
Si1 C16 1.858(14) .
C1 C2 1.342(10) .
C2 Si1 1.909(7) 4_565
C2 C3 1.444(10) .
C3 C4 1.448(10) .
C3 C6 1.424(9) .
C4 C5 1.397(9) .
C4 C9 1.451(9) .
C6 C7 1.339(11) .
C7 C8 1.417(11) .
C8 C9 1.414(10) .
C8 C10 1.420(11) .
C9 C13 1.411(10) .
C10 C11 1.364(13) .
C11 C12 1.390(11) .
C12 C13 1.388(10) .
C21 C22 1.398(9) .
C21 C26 1.393(10) .
C22 C23 1.401(9) .
C23 C24 1.380(12) .
C24 C25 1.370(13) .
C25 C26 1.372(10) .
C31 C32 1.378(14) .
C31 C36 1.392(14) .
C31A C32A 1.369(13) .
C31A C36A 1.380(14) .
C32 C33 1.397(14) .
C32A C33A 1.391(14) .
C33 C34 1.385(15) .
C33A C34A 1.372(14) .
C34 C35 1.381(13) .
C34A C35A 1.376(15) .
C35 C36 1.379(14) .
C35A C36A 1.380(13) .
C41 C42 1.385(8) .
C41 C46 1.396(8) .
C42 C43 1.402(8) .
C43 C44 1.372(10) .
C44 C45 1.361(10) .
C45 C46 1.389(8) .
Cl1S C1S 1.710(8) .
Cl2S C1S 1.734(9) .
Cl3S C2S 1.638(11) .
Cl4S C2S 1.698(11) .
